data_7034551
loop_
_publ_author_name
'Wang, Xin-Ming'
'Chen, Shuo'
'Fan, Rui-Qing'
'Zhang, Fu-Qiang'
'Yang, Yu-Lin'

_publ_section_title
;
 Facile luminescent tuning of Zn(II)/Hg(II) complexes based on flexible,
 semi-rigid and rigid polydentate Schiff bases from blue to green to red:
 structural, photophysics, electrochemistry and theoretical calculations
 studies.
;
_journal_issue 17
_journal_name_full 'Dalton transactions (Cambridge, England : 2003)'
_journal_page_first 8107
_journal_page_last 8125
_journal_paper_doi 10.1039/c5dt00057b
_journal_volume 44
_journal_year 2015
_chemical_formula_sum 'C20 H24 N4 O2'
_chemical_formula_weight 352.43
_chemical_melting_point 117.6
_chemical_name_common L5
_chemical_name_systematic
;
?
;
_space_group_IT_number 15
_symmetry_cell_setting monoclinic
_symmetry_space_group_name_Hall '-C 2yc'
_symmetry_space_group_name_H-M 'C 1 2/c 1'
_atom_sites_solution_hydrogens geom
_atom_sites_solution_primary direct
_atom_sites_solution_secondary difmap
_audit_creation_method SHELXL-97
_audit_update_record
;
2011-07-12 deposited with the CCDC.
2015-03-23 downloaded from the CCDC.
;
_cell_angle_alpha 90.00
_cell_angle_beta 100.67
_cell_angle_gamma 90.00
_cell_formula_units_Z 4
_cell_length_a 16.301
_cell_length_b 9.193
_cell_length_c 13.044
_cell_measurement_reflns_used 4149
_cell_measurement_temperature 293(2)
_cell_measurement_theta_max 29.18
_cell_measurement_theta_min 3.18
_cell_volume 1920.913
_computing_cell_refinement 'Bruker Smart'
_computing_data_collection 'Bruker Smart'
_computing_data_reduction 'Bruker Smart'
_computing_molecular_graphics SHELXP-97
_computing_publication_material SHELXTL
_computing_structure_refinement 'SHELXL-97 (Sheldrick, 1997)'
_computing_structure_solution 'SHELXS-97 (Sheldrick, 1990)'
_diffrn_ambient_temperature 293(2)
_diffrn_measured_fraction_theta_full 0.996
_diffrn_measured_fraction_theta_max 0.854
_diffrn_measurement_method 'Phi and omega scans'
_diffrn_radiation_monochromator graphite
_diffrn_radiation_source 'fine-focus sealed tube'
_diffrn_radiation_type MoK\a
_diffrn_radiation_wavelength 0.71073
_diffrn_reflns_av_R_equivalents 0.0267
_diffrn_reflns_av_sigmaI/netI 0.0457
_diffrn_reflns_limit_h_max 22
_diffrn_reflns_limit_h_min -21
_diffrn_reflns_limit_k_max 12
_diffrn_reflns_limit_k_min -11
_diffrn_reflns_limit_l_max 17
_diffrn_reflns_limit_l_min -12
_diffrn_reflns_number 4149
_diffrn_reflns_theta_full 25.00
_diffrn_reflns_theta_max 29.18
_diffrn_reflns_theta_min 3.18
_diffrn_standards_decay_% 0
_diffrn_standards_interval_count 0
_diffrn_standards_interval_time 0
_diffrn_standards_number 0
_exptl_absorpt_coefficient_mu 0.081
_exptl_absorpt_correction_T_max 0.9853
_exptl_absorpt_correction_T_min 0.9741
_exptl_absorpt_correction_type multi-scan
_exptl_absorpt_process_details SADABS
_exptl_crystal_density_diffrn 1.219
_exptl_crystal_density_method 'not measured'
_exptl_crystal_F_000 752
_exptl_crystal_size_max 0.33
_exptl_crystal_size_mid 0.26
_exptl_crystal_size_min 0.18
_refine_diff_density_max 0.448
_refine_diff_density_min -0.263
_refine_diff_density_rms 0.047
_refine_ls_extinction_method none
_refine_ls_goodness_of_fit_ref 1.034
_refine_ls_hydrogen_treatment constr
_refine_ls_matrix_type full
_refine_ls_number_parameters 118
_refine_ls_number_reflns 2208
_refine_ls_number_restraints 0
_refine_ls_restrained_S_all 1.034
_refine_ls_R_factor_all 0.1448
_refine_ls_R_factor_gt 0.0785
_refine_ls_shift/su_max 0.000
_refine_ls_shift/su_mean 0.000
_refine_ls_structure_factor_coef Fsqd
_refine_ls_weighting_details 'calc w=1/[\s^2^(Fo^2^)+(0.1066P)^2^+1.5064P] where P=(Fo^2^+2Fc^2^)/3'
_refine_ls_weighting_scheme calc
_refine_ls_wR_factor_gt 0.2007
_refine_ls_wR_factor_ref 0.2500
_reflns_number_gt 1137
_reflns_number_total 2208
_reflns_threshold_expression >2sigma(I)
_cod_data_source_file c5dt00057b2.cif
_cod_data_source_block csl5
_cod_depositor_comments
;
The following automatic conversions were performed:

'_symmetry_cell_setting' value 'Monoclinic' changed to 'monoclinic'
according to
/usr/data/users/saulius/crontab/automatic-downloads/rss-feeds/RSC/lib/dictionaries/cif_core.dic
dictionary named 'cif_core.dic' version 2.4.2 from 2011-04-26.

Automatic conversion script
Id: cif_fix_values 3105 2015-03-04 15:46:00Z robertas 

 Adding full bibliography for 7034551--7034562.cif.
;
_cod_original_cell_volume 1921.0
_cod_original_sg_symbol_H-M 'C2/c '
_cod_database_code 7034551

loop_
_symmetry_equiv_pos_as_xyz
'x, y, z'
'-x, y, -z+1/2'
'x+1/2, y+1/2, z'
'-x+1/2, y+1/2, -z+1/2'
'-x, -y, -z'
'x, -y, z-1/2'
'-x+1/2, -y+1/2, -z'
'x+1/2, -y+1/2, z-1/2'

loop_
_atom_site_label
_atom_site_type_symbol
_atom_site_fract_x
_atom_site_fract_y
_atom_site_fract_z
_atom_site_U_iso_or_equiv
_atom_site_adp_type
_atom_site_occupancy
_atom_site_symmetry_multiplicity
_atom_site_calc_flag
_atom_site_refinement_flags
O1 O 0.33314(15) -0.1168(2) -0.05796(18) 0.0743(8) Uani 1 1 d .
N1 N 0.36640(15) 0.1033(2) 0.02462(19) 0.0577(7) Uani 1 1 d .
N2 N 0.41420(17) 0.4086(3) 0.1895(2) 0.0649(8) Uani 1 1 d .
C1 C 0.4025(3) -0.0973(5) -0.1076(3) 0.0918(13) Uani 1 1 d .
H1B H 0.4057 -0.1772 -0.1541 0.138 Uiso 1 1 calc R
H1C H 0.4527 -0.0934 -0.0559 0.138 Uiso 1 1 calc R
H1D H 0.3962 -0.0081 -0.1465 0.138 Uiso 1 1 calc R
C2 C 0.31918(19) -0.0135(3) 0.0109(2) 0.0584(8) Uani 1 1 d .
C3 C 0.2550(2) -0.0425(4) 0.0643(3) 0.0720(10) Uani 1 1 d .
H3A H 0.2234 -0.1271 0.0519 0.086 Uiso 1 1 calc R
C4 C 0.2399(2) 0.0569(4) 0.1350(3) 0.0806(11) Uani 1 1 d .
H4A H 0.1975 0.0410 0.1726 0.097 Uiso 1 1 calc R
C5 C 0.2876(2) 0.1823(4) 0.1512(3) 0.0717(10) Uani 1 1 d .
H5A H 0.2770 0.2525 0.1984 0.086 Uiso 1 1 calc R
C6 C 0.3507(2) 0.2007(3) 0.0964(2) 0.0566(8) Uani 1 1 d .
C7 C 0.4077(2) 0.3265(3) 0.1114(2) 0.0597(9) Uani 1 1 d .
H7A H 0.4401 0.3459 0.0612 0.072 Uiso 1 1 calc R
C8 C 0.4714(2) 0.5324(3) 0.1960(3) 0.0682(10) Uani 1 1 d .
H8A H 0.5053 0.5239 0.1416 0.082 Uiso 1 1 calc R
C9 C 0.4205(3) 0.6726(4) 0.1800(3) 0.0875(13) Uani 1 1 d .
H9A H 0.3877 0.6735 0.1099 0.105 Uiso 1 1 calc R
H9B H 0.3821 0.6747 0.2286 0.105 Uiso 1 1 calc R
C10 C 0.4741(3) 0.8053(4) 0.1954(3) 0.0874(13) Uani 1 1 d .
H10A H 0.4393 0.8916 0.1854 0.105 Uiso 1 1 calc R
H10B H 0.5106 0.8069 0.1445 0.105 Uiso 1 1 calc R

loop_
_atom_site_aniso_label
_atom_site_aniso_U_11
_atom_site_aniso_U_22
_atom_site_aniso_U_33
_atom_site_aniso_U_23
_atom_site_aniso_U_13
_atom_site_aniso_U_12
O1 0.0819(17) 0.0558(14) 0.0829(16) -0.0176(12) 0.0094(13) -0.0223(12)
N1 0.0646(16) 0.0431(13) 0.0591(15) 0.0015(12) -0.0046(12) -0.0119(12)
N2 0.0799(19) 0.0417(13) 0.0643(16) -0.0005(13) -0.0099(13) -0.0012(12)
C1 0.109(3) 0.085(3) 0.084(3) -0.031(2) 0.027(2) -0.032(2)
C2 0.0573(18) 0.0430(16) 0.067(2) 0.0010(15) -0.0079(15) -0.0101(14)
C3 0.0540(19) 0.0556(19) 0.101(3) -0.0037(19) -0.0001(18) -0.0111(16)
C4 0.061(2) 0.072(2) 0.110(3) -0.004(2) 0.017(2) -0.0066(19)
C5 0.068(2) 0.059(2) 0.084(2) -0.0100(18) 0.0037(19) 0.0051(17)
C6 0.0630(19) 0.0381(14) 0.0616(18) 0.0028(14) -0.0073(15) -0.0015(14)
C7 0.074(2) 0.0398(15) 0.0588(18) 0.0032(14) -0.0038(15) -0.0049(14)
C8 0.088(2) 0.0371(15) 0.067(2) 0.0001(14) -0.0185(17) -0.0084(15)
C9 0.091(3) 0.055(2) 0.099(3) 0.0199(19) -0.029(2) -0.0025(18)
C10 0.111(3) 0.0507(19) 0.086(3) 0.0100(18) -0.019(2) -0.0067(19)

loop_
_atom_type_symbol
_atom_type_description
_atom_type_scat_dispersion_real
_atom_type_scat_dispersion_imag
_atom_type_scat_source
C C 0.0033 0.0016 'International Tables Vol C Tables 4.2.6.8 and 6.1.1.4'
H H 0.0000 0.0000 'International Tables Vol C Tables 4.2.6.8 and 6.1.1.4'
N N 0.0061 0.0033 'International Tables Vol C Tables 4.2.6.8 and 6.1.1.4'
O O 0.0106 0.0060 'International Tables Vol C Tables 4.2.6.8 and 6.1.1.4'

loop_
_geom_angle_atom_site_label_1
_geom_angle_atom_site_label_2
_geom_angle_atom_site_label_3
_geom_angle
_geom_angle_site_symmetry_1
_geom_angle_site_symmetry_3
C2 O1 C1 117.4(2) . .
C2 N1 C6 117.0(3) . .
C7 N2 C8 118.1(3) . .
O1 C1 H1B 109.5 . .
O1 C1 H1C 109.5 . .
H1B C1 H1C 109.5 . .
O1 C1 H1D 109.5 . .
H1B C1 H1D 109.5 . .
H1C C1 H1D 109.5 . .
N1 C2 O1 119.8(3) . .
N1 C2 C3 124.5(3) . .
O1 C2 C3 115.7(3) . .
C4 C3 C2 117.5(3) . .
C4 C3 H3A 121.2 . .
C2 C3 H3A 121.2 . .
C3 C4 C5 119.9(4) . .
C3 C4 H4A 120.1 . .
C5 C4 H4A 120.1 . .
C6 C5 C4 118.6(3) . .
C6 C5 H5A 120.7 . .
C4 C5 H5A 120.7 . .
N1 C6 C5 122.4(3) . .
N1 C6 C7 114.5(3) . .
C5 C6 C7 123.0(3) . .
N2 C7 C6 122.3(3) . .
N2 C7 H7A 118.8 . .
C6 C7 H7A 118.8 . .
N2 C8 C9 109.0(3) . .
N2 C8 C8 108.9(3) . 2_655
C9 C8 C8 110.3(3) . 2_655
N2 C8 H8A 109.5 . .
C9 C8 H8A 109.5 . .
C8 C8 H8A 109.5 2_655 .
C10 C9 C8 112.5(3) . .
C10 C9 H9A 109.1 . .
C8 C9 H9A 109.1 . .
C10 C9 H9B 109.1 . .
C8 C9 H9B 109.1 . .
H9A C9 H9B 107.8 . .
C9 C10 C10 109.7(3) . 2_655
C9 C10 H10A 109.7 . .
C10 C10 H10A 109.7 2_655 .
C9 C10 H10B 109.7 . .
C10 C10 H10B 109.7 2_655 .
H10A C10 H10B 108.2 . .

loop_
_geom_bond_atom_site_label_1
_geom_bond_atom_site_label_2
_geom_bond_distance
_geom_bond_site_symmetry_2
O1 C2 1.355(4) .
O1 C1 1.414(4) .
N1 C2 1.314(4) .
N1 C6 1.354(4) .
N2 C7 1.256(4) .
N2 C8 1.464(4) .
C1 H1B 0.9600 .
C1 H1C 0.9600 .
C1 H1D 0.9600 .
C2 C3 1.386(5) .
C3 C4 1.352(5) .
C3 H3A 0.9300 .
C4 C5 1.385(5) .
C4 H4A 0.9300 .
C5 C6 1.367(5) .
C5 H5A 0.9300 .
C6 C7 1.474(4) .
C7 H7A 0.9300 .
C8 C9 1.526(5) .
C8 C8 1.540(6) 2_655
C8 H8A 0.9800 .
C9 C10 1.492(5) .
C9 H9A 0.9700 .
C9 H9B 0.9700 .
C10 C10 1.515(7) 2_655
C10 H10A 0.9700 .
C10 H10B 0.9700 .
